data_4306978
loop_
_publ_author_name
'Jorge A. R. Navarro'
'Elisa Barea'
'Juan M. Salas'
'Norberto Masciocchi'
'Simona Galli'
'Angelo Sironi'

_publ_section_title
;
Structural and Magnetic Properties of Layered Copper(II) Coordination
Polymers Intercalating s and f Metal Ions
;
_journal_name_full 'Inorganic Chemistry'
_journal_page_first 2988
_journal_page_last 2997
_journal_paper_doi 10.1021/ic061384i
_journal_volume 46
_journal_year 2007
_chemical_formula_sum 'C8.5 H9 Cu K0.5 N4.5 O4.5'
_chemical_formula_weight 329.29
_chemical_name_systematic
;
catena-tetrakis(N,N'-pyrimidin-2-olate)-biscopper(ii)-potassium nitrate-
-hydrate-methanol solvate
;
_space_group_IT_number 11
_symmetry_cell_setting monoclinic
_symmetry_space_group_name_Hall '-P 2yb'
_symmetry_space_group_name_H-M 'P 1 21/m 1'
_atom_sites_solution_hydrogens geom
_atom_sites_solution_primary direct
_atom_sites_solution_secondary difmap
_audit_creation_method SHELXL-97
_cell_angle_alpha 90.00
_cell_angle_beta 110.72(5)
_cell_angle_gamma 90.00
_cell_formula_units_Z 4
_cell_length_a 10.177(7)
_cell_length_b 11.416(12)
_cell_length_c 11.033(3)
_cell_measurement_temperature 298(2)
_cell_volume 1198.9(16)
_computing_structure_refinement 'SHELXL-97 (Sheldrick, 1997)'
_diffrn_ambient_temperature 298(2)
_diffrn_measured_fraction_theta_full 0.993
_diffrn_measured_fraction_theta_max 0.993
_diffrn_radiation_monochromator graphite
_diffrn_radiation_source 'fine-focus sealed tube'
_diffrn_radiation_type MoK\a
_diffrn_radiation_wavelength 0.71073
_diffrn_reflns_av_R_equivalents 0.0258
_diffrn_reflns_av_sigmaI/netI 0.0212
_diffrn_reflns_limit_h_max 12
_diffrn_reflns_limit_h_min 0
_diffrn_reflns_limit_k_max 13
_diffrn_reflns_limit_k_min 0
_diffrn_reflns_limit_l_max 12
_diffrn_reflns_limit_l_min -13
_diffrn_reflns_number 2336
_diffrn_reflns_theta_full 24.98
_diffrn_reflns_theta_max 24.98
_diffrn_reflns_theta_min 3.39
_exptl_absorpt_coefficient_mu 2.016
_exptl_crystal_density_diffrn 1.824
_exptl_crystal_density_method 'not measured'
_exptl_crystal_F_000 664
_refine_diff_density_max 2.818
_refine_diff_density_min -0.621
_refine_diff_density_rms 0.176
_refine_ls_extinction_coef 0.0042(19)
_refine_ls_extinction_expression Fc^*^=kFc[1+0.001xFc^2^\l^3^/sin(2\q)]^-1/4^
_refine_ls_extinction_method SHELXL
_refine_ls_goodness_of_fit_ref 1.211
_refine_ls_hydrogen_treatment mixed
_refine_ls_matrix_type full
_refine_ls_number_parameters 177
_refine_ls_number_reflns 2208
_refine_ls_number_restraints 3
_refine_ls_restrained_S_all 1.210
_refine_ls_R_factor_all 0.0991
_refine_ls_R_factor_gt 0.0877
_refine_ls_shift/su_max 0.004
_refine_ls_shift/su_mean 0.000
_refine_ls_structure_factor_coef Fsqd
_refine_ls_weighting_details 'calc w=1/[\s^2^(Fo^2^)+(0.0734P)^2^+15.3452P] where P=(Fo^2^+2Fc^2^)/3'
_refine_ls_weighting_scheme calc
_refine_ls_wR_factor_gt 0.2132
_refine_ls_wR_factor_ref 0.2199
_reflns_number_gt 1860
_reflns_number_total 2208
_reflns_threshold_expression >2sigma(I)
_cod_data_source_file ic061384isi20060725_091036_1.cif
_cod_data_source_block KNO3@1L
_cod_depositor_comments
;
The following automatic conversions were performed:
'_symmetry_cell_setting' value 'Monoclinic' changed to 'monoclinic'
according to '/home/saulius/struct/CIF-dictionaries/cif_core.dic'
dictionary named 'cif_core.dic' version 2.4.1 from 2010-06-29.

Automatic conversion script
Id: cif_fix_enum 1527 2010-12-29 10:47:43Z saulius 
;
_cod_original_cell_volume 1198.9(15)
_cod_original_formula_sum 'C8.50 H9 Cu K0.50 N4.50 O4.50'
_cod_database_code 4306978

loop_
_symmetry_equiv_pos_as_xyz
'x, y, z'
'-x, y+1/2, -z'
'-x, -y, -z'
'x, -y-1/2, z'

loop_
_atom_site_label
_atom_site_type_symbol
_atom_site_fract_x
_atom_site_fract_y
_atom_site_fract_z
_atom_site_U_iso_or_equiv
_atom_site_adp_type
_atom_site_occupancy
_atom_site_symmetry_multiplicity
_atom_site_calc_flag
_atom_site_refinement_flags
_atom_site_disorder_assembly
_atom_site_disorder_group
K K 0.7011(3) 0.2500 -0.1865(3) 0.0341(7) Uani 1 2 d S . .
Cu1 Cu 0.5000 0.0000 0.0000 0.0223(5) Uani 1 2 d S . .
Cu2 Cu 0.5000 0.0000 0.5000 0.0249(5) Uani 1 2 d S . .
N11 N 0.6259(8) 0.0307(6) 0.1827(7) 0.0283(16) Uani 1 1 d . . .
C12 C 0.5581(10) 0.0067(7) 0.2687(8) 0.0265(18) Uani 1 1 d . . .
N13 N 0.6235(8) 0.0349(6) 0.3981(7) 0.0299(16) Uani 1 1 d . . .
C14 C 0.7523(10) 0.0786(9) 0.4379(9) 0.038(2) Uani 1 1 d . . .
H14 H 0.7948 0.0970 0.5252 0.046 Uiso 1 1 calc R . .
C15 C 0.8268(9) 0.0986(10) 0.3574(9) 0.040(2) Uani 1 1 d . . .
H15 H 0.9186 0.1265 0.3879 0.048 Uiso 1 1 calc R . .
C16 C 0.7554(10) 0.0741(9) 0.2276(9) 0.039(2) Uani 1 1 d . . .
H16 H 0.8003 0.0888 0.1690 0.046 Uiso 1 1 calc R . .
O11 O 0.4394(7) -0.0385(6) 0.2309(6) 0.0358(15) Uani 1 1 d . . .
N21 N 0.6087(8) -0.1462(6) 0.5666(7) 0.0285(16) Uani 1 1 d . . .
C22 C 0.5386(12) -0.2500 0.5205(11) 0.022(2) Uani 1 2 d S . .
C23 C 0.7407(10) -0.1483(8) 0.6508(9) 0.036(2) Uani 1 1 d . . .
H23 H 0.7845 -0.0773 0.6820 0.043 Uiso 1 1 calc R . .
C24 C 0.8150(14) -0.2500 0.6937(13) 0.035(3) Uani 1 2 d S . .
H24 H 0.9088 -0.2500 0.7479 0.043 Uiso 1 2 calc SR . .
O21 O 0.4169(9) -0.2500 0.4425(8) 0.034(2) Uani 1 2 d S . .
N31 N 0.3984(7) 0.1467(6) 0.0046(6) 0.0242(15) Uani 1 1 d . . .
C32 C 0.4666(11) 0.2500 0.0019(10) 0.019(2) Uani 1 2 d S . .
C34 C 0.2699(8) 0.1495(7) 0.0105(8) 0.0271(18) Uani 1 1 d . . .
H34 H 0.2254 0.0788 0.0128 0.032 Uiso 1 1 calc R . .
C35 C 0.2015(13) 0.2500 0.0132(13) 0.030(3) Uani 1 2 d S . .
H35 H 0.1116 0.2500 0.0167 0.036 Uiso 1 2 calc SR . .
O31 O 0.5867(9) 0.2500 -0.0041(9) 0.030(2) Uani 1 2 d S . .
N1 N 0.9513(16) 0.0435(11) -0.1016(12) 0.041(4) Uiso 0.50 1 d PD . .
O1 O 0.908(2) 0.097(2) -0.2073(16) 0.058(2) Uiso 0.50 1 d PD . .
O2 O 0.9166(16) 0.0946(14) -0.0173(14) 0.058(2) Uiso 0.50 1 d PD . .
O3 O 1.0123(16) -0.0530(11) -0.0719(16) 0.058(2) Uiso 0.50 1 d PD . .
O1W O 0.933(2) 0.084(2) -0.214(2) 0.058(2) Uiso 0.50 1 d P . .
C1 C 0.811(2) 0.7500 0.344(2) 0.077(3) Uiso 1 2 d S . .
O4 O 0.9553(15) 0.7500 0.3375(14) 0.077(3) Uiso 1 2 d S . .

loop_
_atom_site_aniso_label
_atom_site_aniso_U_11
_atom_site_aniso_U_22
_atom_site_aniso_U_33
_atom_site_aniso_U_23
_atom_site_aniso_U_13
_atom_site_aniso_U_12
K 0.0401(16) 0.0342(16) 0.0307(15) 0.000 0.0160(12) 0.000
Cu1 0.0305(8) 0.0169(8) 0.0221(8) 0.0013(5) 0.0127(6) 0.0016(6)
Cu2 0.0376(9) 0.0178(8) 0.0215(8) -0.0004(6) 0.0129(6) -0.0011(6)
N11 0.036(4) 0.022(4) 0.030(4) 0.000(3) 0.015(3) 0.003(3)
C12 0.045(5) 0.012(4) 0.027(4) 0.001(3) 0.018(4) 0.000(4)
N13 0.043(4) 0.024(4) 0.025(4) 0.004(3) 0.016(3) 0.002(3)
C14 0.045(6) 0.038(5) 0.027(5) -0.007(4) 0.007(4) -0.004(4)
C15 0.027(5) 0.060(7) 0.031(5) -0.002(5) 0.008(4) -0.009(5)
C16 0.044(6) 0.046(6) 0.035(5) 0.008(4) 0.024(4) 0.005(5)
O11 0.044(4) 0.025(3) 0.039(4) -0.002(3) 0.015(3) -0.010(3)
N21 0.036(4) 0.023(4) 0.029(4) -0.003(3) 0.015(3) -0.005(3)
C22 0.029(6) 0.018(6) 0.023(6) 0.000 0.014(5) 0.000
C23 0.039(5) 0.029(5) 0.037(5) 0.005(4) 0.011(4) -0.006(4)
C24 0.028(7) 0.035(7) 0.038(7) 0.000 0.006(6) 0.000
O21 0.031(5) 0.036(5) 0.027(5) 0.000 0.001(4) 0.000
N31 0.029(4) 0.017(3) 0.027(4) -0.001(3) 0.010(3) -0.003(3)
C32 0.018(6) 0.021(6) 0.018(5) 0.000 0.008(4) 0.000
C34 0.026(4) 0.018(4) 0.036(5) -0.001(4) 0.009(4) -0.004(3)
C35 0.020(6) 0.026(7) 0.042(7) 0.000 0.007(5) 0.000
O31 0.026(4) 0.029(5) 0.042(5) 0.000 0.021(4) 0.000

loop_
_atom_type_symbol
_atom_type_description
_atom_type_scat_dispersion_real
_atom_type_scat_dispersion_imag
_atom_type_scat_source
C C 0.0033 0.0016 'International Tables Vol C Tables 4.2.6.8 and 6.1.1.4'
H H 0.0000 0.0000 'International Tables Vol C Tables 4.2.6.8 and 6.1.1.4'
Cu Cu 0.3201 1.2651 'International Tables Vol C Tables 4.2.6.8 and 6.1.1.4'
N N 0.0061 0.0033 'International Tables Vol C Tables 4.2.6.8 and 6.1.1.4'
O O 0.0106 0.0060 'International Tables Vol C Tables 4.2.6.8 and 6.1.1.4'
K K 0.2009 0.2494 'International Tables Vol C Tables 4.2.6.8 and 6.1.1.4'

loop_
_geom_angle_atom_site_label_1
_geom_angle_atom_site_label_2
_geom_angle_atom_site_label_3
_geom_angle
_geom_angle_site_symmetry_1
_geom_angle_site_symmetry_3
_geom_angle_publ_flag
O21 K O31 130.7(3) 3_655 . ?
O21 K O11 78.45(17) 3_655 3_655 ?
O31 K O11 78.24(17) . 3_655 ?
O21 K O11 78.45(17) 3_655 2_655 ?
O31 K O11 78.24(17) . 2_655 ?
O11 K O11 122.0(3) 3_655 2_655 ?
O21 K O1 89.0(4) 3_655 4_565 ?
O31 K O1 127.2(3) . 4_565 ?
O11 K O1 152.4(4) 3_655 4_565 ?
O11 K O1 78.4(5) 2_655 4_565 ?
O21 K O1 89.0(4) 3_655 . ?
O31 K O1 127.2(3) . . ?
O11 K O1 78.4(5) 3_655 . ?
O11 K O1 152.4(4) 2_655 . ?
O1 K O1 76.9(10) 4_565 . ?
O21 K O2 129.5(3) 3_655 4_565 ?
O31 K O2 87.0(3) . 4_565 ?
O11 K O2 150.3(3) 3_655 4_565 ?
O11 K O2 78.9(4) 2_655 4_565 ?
O1 K O2 42.2(3) 4_565 4_565 ?
O1 K O2 90.8(6) . 4_565 ?
O21 K O2 129.5(3) 3_655 . ?
O31 K O2 87.0(3) . . ?
O11 K O2 78.9(4) 3_655 . ?
O11 K O2 150.3(3) 2_655 . ?
O1 K O2 90.8(6) 4_565 . ?
O1 K O2 42.2(3) . . ?
O2 K O2 74.7(6) 4_565 . ?
O21 K O1W 88.2(4) 3_655 4_565 ?
O31 K O1W 128.5(4) . 4_565 ?
O11 K O1W 151.0(4) 3_655 4_565 ?
O11 K O1W 79.3(5) 2_655 4_565 ?
O1 K O1W 1.4(6) 4_565 4_565 ?
O1 K O1W 75.8(4) . 4_565 ?
O2 K O1W 43.4(5) 4_565 4_565 ?
O2 K O1W 90.5(6) . 4_565 ?
O21 K O1W 88.2(4) 3_655 . ?
O31 K O1W 128.5(4) . . ?
O11 K O1W 79.3(5) 3_655 . ?
O11 K O1W 151.0(4) 2_655 . ?
O1 K O1W 75.8(4) 4_565 . ?
O1 K O1W 1.4(6) . . ?
O2 K O1W 90.5(6) 4_565 . ?
O2 K O1W 43.4(5) . . ?
O1W K O1W 74.7(9) 4_565 . ?
O21 K N1 108.1(3) 3_655 4_565 ?
O31 K N1 106.3(3) . 4_565 ?
O11 K N1 163.7(3) 3_655 4_565 ?
O11 K N1 74.3(3) 2_655 4_565 ?
O1 K N1 21.17(18) 4_565 4_565 ?
O1 K N1 86.7(6) . 4_565 ?
O2 K N1 21.63(14) 4_565 4_565 ?
O2 K N1 85.7(4) . 4_565 ?
O1W K N1 22.4(5) 4_565 4_565 ?
O1W K N1 85.9(6) . 4_565 ?
O21 K N1 108.1(3) 3_655 . ?
O31 K N1 106.3(3) . . ?
O11 K N1 74.3(3) 3_655 . ?
O11 K N1 163.7(3) 2_655 . ?
O1 K N1 86.7(6) 4_565 . ?
O1 K N1 21.17(18) . . ?
O2 K N1 85.7(4) 4_565 . ?
O2 K N1 21.63(14) . . ?
O1W K N1 85.9(6) 4_565 . ?
O1W K N1 22.4(5) . . ?
N1 K N1 89.4(5) 4_565 . ?
N31 Cu1 N31 180.0(4) . 3_655 ?
N31 Cu1 N11 91.2(3) . 3_655 ?
N31 Cu1 N11 88.8(3) 3_655 3_655 ?
N31 Cu1 N11 88.8(3) . . ?
N31 Cu1 N11 91.2(3) 3_655 . ?
N11 Cu1 N11 180.0 3_655 . ?
N21 Cu2 N21 180.000(1) 3_656 . ?
N21 Cu2 N13 90.2(3) 3_656 . ?
N21 Cu2 N13 89.8(3) . . ?
N21 Cu2 N13 89.8(3) 3_656 3_656 ?
N21 Cu2 N13 90.2(3) . 3_656 ?
N13 Cu2 N13 180.000(1) . 3_656 ?
C16 N11 C12 119.2(7) . . ?
C16 N11 Cu1 129.7(6) . . ?
C12 N11 Cu1 111.0(6) . . ?
O11 C12 N13 119.9(8) . . ?
O11 C12 N11 121.0(8) . . ?
N13 C12 N11 119.1(8) . . ?
C14 N13 C12 119.2(7) . . ?
C14 N13 Cu2 129.3(6) . . ?
C12 N13 Cu2 111.4(6) . . ?
N13 C14 C15 123.8(8) . . ?
N13 C14 H14 118.1 . . ?
C15 C14 H14 118.1 . . ?
C14 C15 C16 115.2(8) . . ?
C14 C15 H15 122.4 . . ?
C16 C15 H15 122.4 . . ?
N11 C16 C15 123.3(8) . . ?
N11 C16 H16 118.3 . . ?
C15 C16 H16 118.3 . . ?
C12 O11 K 143.5(6) . 3_655 ?
C23 N21 C22 120.1(8) . . ?
C23 N21 Cu2 124.1(6) . . ?
C22 N21 Cu2 115.8(6) . . ?
O21 C22 N21 121.1(5) . . ?
O21 C22 N21 121.1(5) . 4 ?
N21 C22 N21 117.8(10) . 4 ?
N21 C23 C24 123.3(9) . . ?
N21 C23 H23 118.3 . . ?
C24 C23 H23 118.3 . . ?
C23 C24 C23 115.2(12) 4 . ?
C23 C24 H24 122.4 4 . ?
C23 C24 H24 122.4 . . ?
C22 O21 K 135.1(8) . 3_655 ?
C34 N31 C32 119.5(7) . . ?
C34 N31 Cu1 123.5(6) . . ?
C32 N31 Cu1 117.0(5) . . ?
O31 C32 N31 120.9(5) . . ?
O31 C32 N31 120.9(5) . 4_565 ?
N31 C32 N31 118.2(9) . 4_565 ?
N31 C34 C35 123.0(8) . . ?
N31 C34 H34 118.5 . . ?
C35 C34 H34 118.5 . . ?
C34 C35 C34 116.7(11) 4_565 . ?
C34 C35 H35 121.6 4_565 . ?
C34 C35 H35 121.6 . . ?
C32 O31 K 137.8(8) . . ?
O3 N1 O2 117.4(15) . . ?
O3 N1 O1 130.6(17) . . ?
O2 N1 O1 111.7(16) . . ?
O3 N1 O1W 117.6(16) . . ?
O2 N1 O1W 124.9(17) . . ?
O1 N1 O1W 14.5(17) . . ?
O3 N1 O3 83.1(13) . 3_755 ?
O2 N1 O3 36.4(9) . 3_755 ?
O1 N1 O3 145.8(17) . 3_755 ?
O1W N1 O3 155.2(18) . 3_755 ?
O3 N1 K 162.0(12) . . ?
O2 N1 K 59.6(10) . . ?
O1 N1 K 54.3(11) . . ?
O1W N1 K 68.7(11) . . ?
O3 N1 K 96.0(8) 3_755 . ?
N1 O1 K 104.6(12) . . ?
O3 O2 N1 101.2(15) 3_755 . ?
O3 O2 K 160.0(12) 3_755 . ?
N1 O2 K 98.8(11) . . ?
O2 O3 N1 136.3(17) 3_755 . ?
O2 O3 N1 42.4(8) 3_755 3_755 ?
N1 O3 N1 96.9(13) . 3_755 ?
N1 O1W K 88.9(11) . . ?

loop_
_geom_bond_atom_site_label_1
_geom_bond_atom_site_label_2
_geom_bond_distance
_geom_bond_site_symmetry_2
_geom_bond_publ_flag
K O21 2.650(9) 3_655 ?
K O31 2.658(9) . ?
K O11 2.761(7) 3_655 ?
K O11 2.761(7) 2_655 ?
K O1 2.81(2) 4_565 ?
K O1 2.81(2) . ?
K O2 2.923(17) 4_565 ?
K O2 2.923(17) . ?
K O1W 3.12(2) 4_565 ?
K O1W 3.12(2) . ?
K N1 3.351(12) 4_565 ?
K N1 3.351(12) . ?
Cu1 N31 1.979(7) . ?
Cu1 N31 1.979(7) 3_655 ?
Cu1 N11 2.000(7) 3_655 ?
Cu1 N11 2.000(7) . ?
Cu2 N21 1.994(8) 3_656 ?
Cu2 N21 1.994(7) . ?
Cu2 N13 2.000(7) . ?
Cu2 N13 2.000(7) 3_656 ?
N11 C16 1.328(12) . ?
N11 C12 1.384(11) . ?
C12 O11 1.242(11) . ?
C12 N13 1.383(11) . ?
N13 C14 1.324(12) . ?
C14 C15 1.376(13) . ?
C14 H14 0.9300 . ?
C15 C16 1.385(13) . ?
C15 H15 0.9300 . ?
C16 H16 0.9300 . ?
O11 K 2.761(7) 3_655 ?
N21 C23 1.336(12) . ?
N21 C22 1.384(9) . ?
C22 O21 1.233(15) . ?
C22 N21 1.384(9) 4 ?
C23 C24 1.375(12) . ?
C23 H23 0.9300 . ?
C24 C23 1.375(12) 4 ?
C24 H24 0.9300 . ?
O21 K 2.650(9) 3_655 ?
N31 C34 1.332(10) . ?
N31 C32 1.374(9) . ?
C32 O31 1.247(13) . ?
C32 N31 1.374(9) 4_565 ?
C34 C35 1.348(11) . ?
C34 H34 0.9300 . ?
C35 C34 1.348(11) 4_565 ?
C35 H35 0.9300 . ?
N1 O3 1.2500(15) . ?
N1 O2 1.2500(11) . ?
N1 O1 1.2500(12) . ?
N1 O1W 1.28(3) . ?
N1 O3 1.82(2) 3_755 ?
O2 O3 1.101(19) 3_755 ?
O3 O2 1.101(19) 3_755 ?
O3 N1 1.82(2) 3_755 ?
C1 O4 1.50(2) . ?
